data_1519318
loop_
_publ_author_name
'Fallis, Ian A.'
'Gelbrich, Thomas'
'Hursthouse, Michael B.'

_publ_section_title
;
 C32H32N8O8
;
_journal_name_full 'Crystal Structure Report Archive'
_journal_page_first 833
_journal_year 2001
_chemical_formula_sum 'C32 H32 N8 O8'
_chemical_formula_weight 656.66
_space_group_IT_number 2
_symmetry_cell_setting triclinic
_symmetry_space_group_name_Hall '-P 1'
_symmetry_space_group_name_H-M 'P -1'
_atom_sites_solution_hydrogens geom
_atom_sites_solution_primary direct
_atom_sites_solution_secondary difmap
_cell_angle_alpha 79.14(2)
_cell_angle_beta 79.79(2)
_cell_angle_gamma 80.26(4)
_cell_formula_units_Z 1
_cell_length_a 7.9266(4)
_cell_length_b 9.6531(5)
_cell_length_c 10.3243(6)
_cell_measurement_reflns_used 3900
_cell_measurement_temperature 120(2)
_cell_measurement_theta_max 26.02
_cell_measurement_theta_min 1.00
_cell_volume 755.97(12)
_computing_cell_refinement 'DENZO and COLLECT'
_computing_data_collection
;
'DENZO (Otwinowski and Minor, 1997) & COLLECT (Hooft, 1998) '
;
_computing_data_reduction 'DENZO and COLLECT'
_computing_publication_material SHELXL-97
_computing_structure_refinement 'SHELXL-97 (Sheldrick, 2008)'
_computing_structure_solution 'SHELXS-97 (Sheldrick, 2008)'
_diffrn_ambient_temperature 120(2)
_diffrn_measured_fraction_theta_full 0.991
_diffrn_measured_fraction_theta_max 0.991
_diffrn_measurement_device_type 'Enraf Nonius KappaCCD area detector'
_diffrn_measurement_method '\w and \f scans to fill Ewald sphere'
_diffrn_radiation_monochromator graphite
_diffrn_radiation_source 'Enraf Nonius FR591 rotating anode'
_diffrn_radiation_type MoK\a
_diffrn_radiation_wavelength 0.71073
_diffrn_reflns_av_R_equivalents 0.0912
_diffrn_reflns_av_sigmaI/netI 0.1302
_diffrn_reflns_limit_h_max 9
_diffrn_reflns_limit_h_min -9
_diffrn_reflns_limit_k_max 11
_diffrn_reflns_limit_k_min -11
_diffrn_reflns_limit_l_max 12
_diffrn_reflns_limit_l_min -11
_diffrn_reflns_number 5706
_diffrn_reflns_theta_full 25.10
_diffrn_reflns_theta_max 25.10
_diffrn_reflns_theta_min 2.03
_exptl_absorpt_coefficient_mu 0.106
_exptl_absorpt_correction_T_max 0.9989
_exptl_absorpt_correction_T_min 0.9926
_exptl_absorpt_correction_type empirical
_exptl_absorpt_process_details 'SORTAV (R. H. Blessing, 1995, 1997)'
_exptl_crystal_colour orange
_exptl_crystal_density_diffrn 1.442
_exptl_crystal_density_method 'not measured'
_exptl_crystal_description platelet
_exptl_crystal_F_000 344
_exptl_crystal_size_max 0.07
_exptl_crystal_size_mid 0.05
_exptl_crystal_size_min 0.01
_refine_diff_density_max 0.234
_refine_diff_density_min -0.208
_refine_diff_density_rms 0.050
_refine_ls_extinction_coef 0.018(2)
_refine_ls_extinction_expression Fc^*^=kFc[1+0.001xFc^2^\l^3^/sin(2\q)]^-1/4^
_refine_ls_extinction_method SHELXL
_refine_ls_goodness_of_fit_ref 1.069
_refine_ls_hydrogen_treatment constr
_refine_ls_matrix_type full
_refine_ls_number_parameters 218
_refine_ls_number_reflns 2675
_refine_ls_number_restraints 0
_refine_ls_restrained_S_all 1.069
_refine_ls_R_factor_all 0.0772
_refine_ls_R_factor_gt 0.0420
_refine_ls_shift/su_max 0.000
_refine_ls_shift/su_mean 0.000
_refine_ls_structure_factor_coef Fsqd
_refine_ls_weighting_details 'calc w=1/[\s^2^(Fo^2^)+(0.0005P)^2^+0.1700P] where P=(Fo^2^+2Fc^2^)/3'
_refine_ls_weighting_scheme calc
_refine_ls_wR_factor_gt 0.0810
_refine_ls_wR_factor_ref 0.0884
_reflns_number_gt 1828
_reflns_number_total 2675
_reflns_threshold_expression >2sigma(I)
_cod_data_source_file eCrystal-833.cif
_cod_data_source_block s92
_cod_depositor_comments
;
Citation :
Fallis, Ian A. and Gelbrich, Thomas and Hursthouse, Michael B. (2001) 
University of Southampton, Crystal Structure Report Archive. 

More at:
http://ecrystals.chem.soton.ac.uk/833/

The following automatic conversions were performed:

'_symmetry_cell_setting' value 'Triclinic' changed to 'triclinic'
according to the built-in table from CIF Core dictionary named
'cif_core.dic' version 2.4.1 from 2010-06-29.

'_exptl_absorpt_correction_type' value 'Empirical' changed to
'empirical' according to the built-in table from CIF Core dictionary
named 'cif_core.dic' version 2.4.1 from 2010-06-29.

Automatic conversion script
Id: cif_fix_values 3105 2015-03-04 15:46:00Z robertas 
;
_cod_original_sg_symbol_H-M P-1
_cod_database_code 1519318

loop_
_symmetry_equiv_pos_as_xyz
'x, y, z'
'-x, -y, -z'

loop_
_atom_site_label
_atom_site_type_symbol
_atom_site_fract_x
_atom_site_fract_y
_atom_site_fract_z
_atom_site_U_iso_or_equiv
_atom_site_adp_type
_atom_site_occupancy
_atom_site_symmetry_multiplicity
_atom_site_calc_flag
_atom_site_refinement_flags
_atom_site_disorder_assembly
_atom_site_disorder_group
O11 O 0.50229(16) 0.11083(15) 0.67851(14) 0.0318(4) Uani 1 1 d . . .
O12 O 0.32187(16) 0.11021(16) 0.86120(14) 0.0370(4) Uani 1 1 d . . .
O21 O 0.75879(17) -0.46781(16) 0.70372(15) 0.0398(4) Uani 1 1 d . . .
O22 O 0.81249(17) -0.43299(15) 0.89344(15) 0.0366(4) Uani 1 1 d . . .
N1 N 0.84727(17) 0.04180(16) 0.72476(14) 0.0183(4) Uani 1 1 d . . .
N2 N 0.92839(18) -0.21034(16) 0.54164(14) 0.0199(4) Uani 1 1 d . . .
N11 N 0.46679(19) 0.12227(17) 0.79673(17) 0.0234(4) Uani 1 1 d . . .
N21 N 0.8542(2) -0.43836(17) 0.77340(18) 0.0274(4) Uani 1 1 d . . .
C1 C 1.0334(2) 0.0422(2) 0.67575(18) 0.0195(5) Uani 1 1 d . . .
H1A H 1.0725 -0.0283 0.6145 0.023 Uiso 1 1 calc R . .
H1B H 1.0984 0.0124 0.7522 0.023 Uiso 1 1 calc R . .
C2 C 0.7950(2) -0.1018(2) 0.74622(18) 0.0196(5) Uani 1 1 d . . .
H2A H 0.6854 -0.1026 0.8094 0.023 Uiso 1 1 calc R . .
H2B H 0.8843 -0.1712 0.7886 0.023 Uiso 1 1 calc R . .
C3 C 0.7696(2) -0.1511(2) 0.62017(18) 0.0210(5) Uani 1 1 d . . .
H3A H 0.6906 -0.2241 0.6456 0.025 Uiso 1 1 calc R . .
H3B H 0.7120 -0.0691 0.5630 0.025 Uiso 1 1 calc R . .
C4 C 0.9249(2) -0.1888(2) 0.39744(18) 0.0206(5) Uani 1 1 d . . .
H4A H 0.8086 -0.2008 0.3825 0.025 Uiso 1 1 calc R . .
H4B H 1.0096 -0.2633 0.3584 0.025 Uiso 1 1 calc R . .
C11 C 0.5968(2) 0.1577(2) 0.86552(18) 0.0188(5) Uani 1 1 d . . .
C12 C 0.7760(2) 0.1218(2) 0.82754(18) 0.0177(4) Uani 1 1 d . . .
C13 C 0.8812(2) 0.1720(2) 0.89973(18) 0.0217(5) Uani 1 1 d . . .
H13 H 1.0034 0.1522 0.8775 0.026 Uiso 1 1 calc R . .
C14 C 0.8134(2) 0.2487(2) 1.00149(19) 0.0252(5) Uani 1 1 d . . .
H14 H 0.8895 0.2798 1.0480 0.030 Uiso 1 1 calc R . .
C15 C 0.6358(2) 0.2813(2) 1.03708(19) 0.0253(5) Uani 1 1 d . . .
H15 H 0.5896 0.3346 1.1071 0.030 Uiso 1 1 calc R . .
C16 C 0.5284(2) 0.2348(2) 0.96869(19) 0.0235(5) Uani 1 1 d . . .
H16 H 0.4064 0.2554 0.9920 0.028 Uiso 1 1 calc R . .
C21 C 1.0294(2) -0.4122(2) 0.71121(18) 0.0191(5) Uani 1 1 d . . .
C22 C 1.0561(2) -0.3113(2) 0.59594(18) 0.0187(5) Uani 1 1 d . . .
C23 C 1.2304(2) -0.3055(2) 0.53822(19) 0.0229(5) Uani 1 1 d . . .
H23 H 1.2565 -0.2403 0.4587 0.028 Uiso 1 1 calc R . .
C24 C 1.3636(2) -0.3925(2) 0.5950(2) 0.0249(5) Uani 1 1 d . . .
H24 H 1.4797 -0.3868 0.5532 0.030 Uiso 1 1 calc R . .
C25 C 1.3319(2) -0.4884(2) 0.7121(2) 0.0259(5) Uani 1 1 d . . .
H25 H 1.4251 -0.5469 0.7508 0.031 Uiso 1 1 calc R . .
C26 C 1.1635(2) -0.4973(2) 0.77128(19) 0.0232(5) Uani 1 1 d . . .
H26 H 1.1390 -0.5608 0.8523 0.028 Uiso 1 1 calc R . .

loop_
_atom_site_aniso_label
_atom_site_aniso_U_11
_atom_site_aniso_U_22
_atom_site_aniso_U_33
_atom_site_aniso_U_23
_atom_site_aniso_U_13
_atom_site_aniso_U_12
O11 0.0272(8) 0.0466(10) 0.0236(9) -0.0131(7) -0.0041(6) -0.0025(7)
O12 0.0212(8) 0.0578(11) 0.0323(9) -0.0075(8) 0.0013(7) -0.0119(7)
O21 0.0335(9) 0.0400(10) 0.0483(10) 0.0017(8) -0.0133(8) -0.0145(7)
O22 0.0427(9) 0.0292(10) 0.0298(10) -0.0030(7) 0.0116(7) -0.0018(7)
N1 0.0186(8) 0.0173(10) 0.0182(9) -0.0032(7) -0.0002(7) -0.0030(7)
N2 0.0198(8) 0.0230(10) 0.0155(9) -0.0031(7) -0.0031(7) 0.0016(7)
N11 0.0213(9) 0.0217(10) 0.0248(11) -0.0028(8) -0.0018(8) 0.0007(7)
N21 0.0285(10) 0.0204(11) 0.0294(12) 0.0007(8) -0.0007(9) -0.0020(7)
C1 0.0179(10) 0.0219(12) 0.0177(11) -0.0051(9) 0.0000(8) -0.0004(8)
C2 0.0203(10) 0.0175(12) 0.0192(11) -0.0010(9) -0.0008(8) -0.0025(8)
C3 0.0205(10) 0.0197(12) 0.0222(12) -0.0029(9) -0.0021(9) -0.0029(8)
C4 0.0179(10) 0.0260(12) 0.0189(11) -0.0053(9) -0.0045(8) -0.0028(8)
C11 0.0201(10) 0.0184(12) 0.0179(11) 0.0001(9) -0.0051(8) -0.0036(8)
C12 0.0224(10) 0.0152(11) 0.0141(10) 0.0005(9) -0.0013(8) -0.0029(8)
C13 0.0226(10) 0.0223(12) 0.0193(11) -0.0005(9) -0.0038(9) -0.0034(8)
C14 0.0339(12) 0.0243(13) 0.0199(11) -0.0054(10) -0.0053(9) -0.0080(9)
C15 0.0347(12) 0.0212(12) 0.0197(12) -0.0080(9) 0.0008(9) -0.0034(9)
C16 0.0221(10) 0.0223(12) 0.0222(12) -0.0013(10) 0.0017(9) -0.0001(8)
C21 0.0202(10) 0.0188(12) 0.0185(11) -0.0063(9) 0.0004(8) -0.0028(8)
C22 0.0225(10) 0.0169(11) 0.0185(11) -0.0078(9) -0.0033(8) -0.0016(8)
C23 0.0268(11) 0.0210(12) 0.0202(11) -0.0057(9) -0.0007(9) -0.0017(9)
C24 0.0215(11) 0.0245(13) 0.0296(13) -0.0106(10) -0.0017(9) -0.0011(9)
C25 0.0286(11) 0.0210(12) 0.0287(13) -0.0059(10) -0.0101(10) 0.0029(9)
C26 0.0293(11) 0.0199(12) 0.0204(12) -0.0042(9) -0.0042(9) -0.0017(9)

loop_
_atom_type_symbol
_atom_type_description
_atom_type_scat_dispersion_real
_atom_type_scat_dispersion_imag
_atom_type_scat_source
C C 0.0033 0.0016 'International Tables Vol C Tables 4.2.6.8 and 6.1.1.4'
H H 0.0000 0.0000 'International Tables Vol C Tables 4.2.6.8 and 6.1.1.4'
N N 0.0061 0.0033 'International Tables Vol C Tables 4.2.6.8 and 6.1.1.4'
O O 0.0106 0.0060 'International Tables Vol C Tables 4.2.6.8 and 6.1.1.4'

loop_
_geom_angle_atom_site_label_1
_geom_angle_atom_site_label_2
_geom_angle_atom_site_label_3
_geom_angle
_geom_angle_site_symmetry_1
_geom_angle_site_symmetry_3
C12 N1 C1 116.28(14) . .
C12 N1 C2 114.57(14) . .
C1 N1 C2 112.89(14) . .
C22 N2 C3 123.92(15) . .
C22 N2 C4 119.16(15) . .
C3 N2 C4 114.81(14) . .
O11 N11 O12 122.53(16) . .
O11 N11 C11 120.00(15) . .
O12 N11 C11 117.42(16) . .
O21 N21 O22 123.84(16) . .
O21 N21 C21 118.14(17) . .
O22 N21 C21 117.98(17) . .
N1 C1 C4 112.55(15) . 2_756
N1 C1 H1A 109.1 . .
C4 C1 H1A 109.1 2_756 .
N1 C1 H1B 109.1 . .
C4 C1 H1B 109.1 2_756 .
H1A C1 H1B 107.8 . .
N1 C2 C3 114.74(15) . .
N1 C2 H2A 108.6 . .
C3 C2 H2A 108.6 . .
N1 C2 H2B 108.6 . .
C3 C2 H2B 108.6 . .
H2A C2 H2B 107.6 . .
N2 C3 C2 115.09(14) . .
N2 C3 H3A 108.5 . .
C2 C3 H3A 108.5 . .
N2 C3 H3B 108.5 . .
C2 C3 H3B 108.5 . .
H3A C3 H3B 107.5 . .
N2 C4 C1 113.68(16) . 2_756
N2 C4 H4A 108.8 . .
C1 C4 H4A 108.8 2_756 .
N2 C4 H4B 108.8 . .
C1 C4 H4B 108.8 2_756 .
H4A C4 H4B 107.7 . .
C16 C11 C12 122.54(17) . .
C16 C11 N11 114.43(15) . .
C12 C11 N11 122.99(17) . .
C13 C12 C11 115.01(17) . .
C13 C12 N1 121.77(16) . .
C11 C12 N1 123.22(16) . .
C14 C13 C12 122.42(17) . .
C14 C13 H13 118.8 . .
C12 C13 H13 118.8 . .
C13 C14 C15 121.04(18) . .
C13 C14 H14 119.5 . .
C15 C14 H14 119.5 . .
C16 C15 C14 118.41(19) . .
C16 C15 H15 120.8 . .
C14 C15 H15 120.8 . .
C15 C16 C11 120.57(17) . .
C15 C16 H16 119.7 . .
C11 C16 H16 119.7 . .
C26 C21 C22 123.42(17) . .
C26 C21 N21 115.71(17) . .
C22 C21 N21 120.83(15) . .
N2 C22 C21 125.81(16) . .
N2 C22 C23 118.39(17) . .
C21 C22 C23 115.55(16) . .
C24 C23 C22 121.26(19) . .
C24 C23 H23 119.4 . .
C22 C23 H23 119.4 . .
C23 C24 C25 121.42(18) . .
C23 C24 H24 119.3 . .
C25 C24 H24 119.3 . .
C26 C25 C24 118.99(17) . .
C26 C25 H25 120.5 . .
C24 C25 H25 120.5 . .
C25 C26 C21 119.29(18) . .
C25 C26 H26 120.4 . .
C21 C26 H26 120.4 . .

loop_
_geom_bond_atom_site_label_1
_geom_bond_atom_site_label_2
_geom_bond_distance
_geom_bond_site_symmetry_2
O11 N11 1.2245(19) .
O12 N11 1.2334(19) .
O21 N21 1.230(2) .
O22 N21 1.233(2) .
N1 C12 1.410(2) .
N1 C1 1.473(2) .
N1 C2 1.479(2) .
N2 C22 1.397(2) .
N2 C3 1.462(2) .
N2 C4 1.469(2) .
N11 C11 1.467(2) .
N21 C21 1.465(2) .
C1 C4 1.534(3) 2_756
C1 H1A 0.9900 .
C1 H1B 0.9900 .
C2 C3 1.523(3) .
C2 H2A 0.9900 .
C2 H2B 0.9900 .
C3 H3A 0.9900 .
C3 H3B 0.9900 .
C4 C1 1.534(3) 2_756
C4 H4A 0.9900 .
C4 H4B 0.9900 .
C11 C16 1.393(3) .
C11 C12 1.407(2) .
C12 C13 1.407(3) .
C13 C14 1.378(3) .
C13 H13 0.9500 .
C14 C15 1.388(3) .
C14 H14 0.9500 .
C15 C16 1.374(3) .
C15 H15 0.9500 .
C16 H16 0.9500 .
C21 C26 1.391(2) .
C21 C22 1.398(3) .
C22 C23 1.411(2) .
C23 C24 1.378(3) .
C23 H23 0.9500 .
C24 C25 1.390(3) .
C24 H24 0.9500 .
C25 C26 1.376(3) .
C25 H25 0.9500 .
C26 H26 0.9500 .
